data_4511785
loop_
_publ_author_name
'White, Keith F.'
'Abrahams, Brendan F.'
'Maynard-Casely, Helen'
'Robson, Richard'

_publ_section_title
;
 Li+and Ca2+Derivatives of the Isonicotinate-N-oxide Ion Including Single
 Crystal-to-Single Crystal Transformations
;
_journal_issue 9
_journal_name_full 'Crystal Growth &amp; Design'
_journal_page_first 4602
_journal_paper_doi 10.1021/cg500710t
_journal_volume 14
_journal_year 2014
_chemical_formula_sum 'C6 H6 Li N O4'
_chemical_formula_weight 163.06
_chemical_name_systematic
;
 ?
;
_space_group_IT_number 14
_symmetry_cell_setting monoclinic
_symmetry_space_group_name_Hall '-P 2yab'
_symmetry_space_group_name_H-M 'P 1 21/a 1'
_atom_sites_solution_hydrogens geom
_atom_sites_solution_primary direct
_atom_sites_solution_secondary difmap
_audit_creation_method SHELXL-97
_cell_angle_alpha 90.00
_cell_angle_beta 90.186(5)
_cell_angle_gamma 90.00
_cell_formula_units_Z 4
_cell_length_a 7.9669(5)
_cell_length_b 9.9375(7)
_cell_length_c 8.7046(5)
_cell_measurement_reflns_used 1419
_cell_measurement_temperature 130(2)
_cell_measurement_theta_max 71.43
_cell_measurement_theta_min 4.45
_cell_volume 689.15(8)
_computing_cell_refinement
;
CrysAlisPro, Oxford Diffraction Ltd.,
Version 1.171.36.20 (release 27-06-2012 CrysAlis171 .NET)
(compiled Jul 11 2012,15:38:31)
;
_computing_data_collection
;
CrysAlisPro, Oxford Diffraction Ltd.,
Version 1.171.36.20 (release 27-06-2012 CrysAlis171 .NET)
(compiled Jul 11 2012,15:38:31)
;
_computing_data_reduction
;
CrysAlisPro, Oxford Diffraction Ltd.,
Version 1.171.36.20 (release 27-06-2012 CrysAlis171 .NET)
(compiled Jul 11 2012,15:38:31)
;
_computing_structure_refinement 'SHELXL-97 (Sheldrick, 1997)'
_computing_structure_solution 'SHELXS-97 (Sheldrick, 1997)'
_diffrn_ambient_temperature 130(2)
_diffrn_detector_area_resol_mean 16.071
_diffrn_measured_fraction_theta_full 0.983
_diffrn_measured_fraction_theta_max 0.983
_diffrn_measurement_device_type 'Xcalibur, Sapphire3'
_diffrn_measurement_method '\w scans'
_diffrn_radiation_monochromator graphite
_diffrn_radiation_source 'Enhance (Cu) X-ray Source'
_diffrn_radiation_type CuK\a
_diffrn_radiation_wavelength 1.54184
_diffrn_reflns_av_R_equivalents 0.0591
_diffrn_reflns_av_sigmaI/netI 0.0591
_diffrn_reflns_limit_h_max 9
_diffrn_reflns_limit_h_min -8
_diffrn_reflns_limit_k_max 10
_diffrn_reflns_limit_k_min -12
_diffrn_reflns_limit_l_max 8
_diffrn_reflns_limit_l_min -10
_diffrn_reflns_number 2186
_diffrn_reflns_theta_full 68.86
_diffrn_reflns_theta_max 68.86
_diffrn_reflns_theta_min 5.08
_exptl_absorpt_coefficient_mu 1.125
_exptl_absorpt_correction_T_max 1.000
_exptl_absorpt_correction_T_min 0.688
_exptl_absorpt_correction_type multi-scan
_exptl_absorpt_process_details
;
CrysAlisPro, Agilent Technologies,
Version 1.171.36.20 (release 27-06-2012 CrysAlis171 .NET)
(compiled Jul 11 2012,15:38:31)
Empirical absorption correction using spherical harmonics,
 implemented in SCALE3 ABSPACK scaling algorithm.
;
_exptl_crystal_colour Colourless
_exptl_crystal_density_diffrn 1.572
_exptl_crystal_density_method 'not measured'
_exptl_crystal_description Plate
_exptl_crystal_F_000 336
_exptl_crystal_size_max 0.207
_exptl_crystal_size_mid 0.184
_exptl_crystal_size_min 0.068
_refine_diff_density_max 0.367
_refine_diff_density_min -0.355
_refine_diff_density_rms 0.100
_refine_ls_extinction_method none
_refine_ls_goodness_of_fit_ref 1.205
_refine_ls_hydrogen_treatment mixed
_refine_ls_matrix_type full
_refine_ls_number_parameters 117
_refine_ls_number_reflns 1249
_refine_ls_number_restraints 0
_refine_ls_restrained_S_all 1.205
_refine_ls_R_factor_all 0.0513
_refine_ls_R_factor_gt 0.0475
_refine_ls_shift/su_max 0.000
_refine_ls_shift/su_mean 0.000
_refine_ls_structure_factor_coef Fsqd
_refine_ls_weighting_details 'calc w=1/[\s^2^(Fo^2^)+(0.0693P)^2^+0.4329P] where P=(Fo^2^+2Fc^2^)/3'
_refine_ls_weighting_scheme calc
_refine_ls_wR_factor_gt 0.1387
_refine_ls_wR_factor_ref 0.1412
_reflns_number_gt 1139
_reflns_number_total 1249
_reflns_threshold_expression >2sigma(I)
_cod_data_source_file cg500710t_si_002.cif
_cod_data_source_block Li(inox)H2O
_cod_depositor_comments
;
The following automatic conversions were performed:

'_symmetry_cell_setting' value 'Monoclinic' changed to 'monoclinic'
according to
/home/saulius/struct/COD-crude-data--automatic-downloads/rss-feeds/ACS/lib/dictionaries/cif_core.dic
dictionary named 'cif_core.dic' version 2.4.2 from 2011-04-26.

Automatic conversion script
Id: cif_fix_values 2281 2013-09-26 08:29:07Z andrius 

 Adding full bibliography for 4511785--4511789.cif.
;
_cod_original_sg_symbol_H-M P21/a
_cod_database_code 4511785

loop_
_symmetry_equiv_pos_as_xyz
'x, y, z'
'-x+1/2, y+1/2, -z'
'-x, -y, -z'
'x-1/2, -y-1/2, z'

loop_
_atom_site_label
_atom_site_type_symbol
_atom_site_fract_x
_atom_site_fract_y
_atom_site_fract_z
_atom_site_U_iso_or_equiv
_atom_site_adp_type
_atom_site_occupancy
_atom_site_symmetry_multiplicity
_atom_site_calc_flag
_atom_site_refinement_flags
H5 H 0.112(4) 0.576(3) 0.866(3) 0.026(7) Uiso 1 1 d .
H6 H -0.054(5) 0.582(3) 0.849(4) 0.045(10) Uiso 1 1 d .
O3 O 0.15287(18) 0.42963(15) 0.52034(17) 0.0181(4) Uani 1 1 d .
O4 O 0.0368(2) 0.60667(17) 0.81066(18) 0.0229(4) Uani 1 1 d .
O2 O 0.29527(19) 0.23927(15) 0.48389(18) 0.0205(4) Uani 1 1 d .
O1 O 0.76382(19) 0.51010(18) 0.97099(18) 0.0254(4) Uani 1 1 d .
N1 N 0.6434(2) 0.4700(2) 0.8753(2) 0.0184(4) Uani 1 1 d .
C1 C 0.6033(3) 0.3378(2) 0.8619(2) 0.0199(5) Uani 1 1 d .
H1 H 0.6582 0.2731 0.9248 0.024 Uiso 1 1 calc R
C5 C 0.3997(3) 0.3920(2) 0.6683(2) 0.0165(5) Uani 1 1 d .
C2 C 0.5624(3) 0.5637(2) 0.7913(2) 0.0186(5) Uani 1 1 d .
H2 H 0.5905 0.6560 0.8034 0.022 Uiso 1 1 calc R
C4 C 0.4398(3) 0.5270(2) 0.6886(2) 0.0174(5) Uani 1 1 d .
H4 H 0.3821 0.5940 0.6312 0.021 Uiso 1 1 calc R
C6 C 0.2725(3) 0.3494(2) 0.5481(2) 0.0156(5) Uani 1 1 d .
C3 C 0.4839(3) 0.2972(2) 0.7578(2) 0.0193(5) Uani 1 1 d .
H3 H 0.4586 0.2042 0.7467 0.023 Uiso 1 1 calc R
Li1 Li 0.0587(4) 0.6017(4) 0.5896(4) 0.0184(8) Uani 1 1 d .

loop_
_atom_site_aniso_label
_atom_site_aniso_U_11
_atom_site_aniso_U_22
_atom_site_aniso_U_33
_atom_site_aniso_U_23
_atom_site_aniso_U_13
_atom_site_aniso_U_12
O3 0.0142(7) 0.0158(8) 0.0244(8) -0.0006(6) -0.0061(6) 0.0008(6)
O4 0.0187(9) 0.0282(9) 0.0217(8) 0.0045(6) -0.0043(7) 0.0001(7)
O2 0.0174(8) 0.0172(8) 0.0268(8) -0.0045(6) -0.0041(6) 0.0019(6)
O1 0.0177(8) 0.0366(10) 0.0218(8) 0.0033(7) -0.0097(7) -0.0053(7)
N1 0.0124(8) 0.0269(10) 0.0160(8) 0.0014(7) -0.0025(7) -0.0009(7)
C1 0.0152(10) 0.0250(12) 0.0194(10) 0.0044(8) -0.0007(8) 0.0049(9)
C5 0.0125(10) 0.0198(11) 0.0171(10) -0.0007(8) 0.0010(8) 0.0018(8)
C2 0.0164(10) 0.0200(11) 0.0194(10) 0.0017(8) -0.0003(8) -0.0021(8)
C4 0.0159(10) 0.0185(11) 0.0180(10) 0.0013(8) -0.0024(8) 0.0016(8)
C6 0.0127(10) 0.0150(11) 0.0190(10) 0.0021(8) -0.0007(8) -0.0015(8)
C3 0.0192(11) 0.0175(11) 0.0211(10) 0.0005(8) -0.0003(9) 0.0028(8)
Li1 0.0169(17) 0.0179(18) 0.0204(17) -0.0011(13) -0.0051(14) -0.0008(14)

loop_
_atom_type_symbol
_atom_type_description
_atom_type_scat_dispersion_real
_atom_type_scat_dispersion_imag
_atom_type_scat_source
C C 0.0181 0.0091 'International Tables Vol C Tables 4.2.6.8 and 6.1.1.4'
H H 0.0000 0.0000 'International Tables Vol C Tables 4.2.6.8 and 6.1.1.4'
Li Li 0.0008 0.0003 'International Tables Vol C Tables 4.2.6.8 and 6.1.1.4'
N N 0.0311 0.0180 'International Tables Vol C Tables 4.2.6.8 and 6.1.1.4'
O O 0.0492 0.0322 'International Tables Vol C Tables 4.2.6.8 and 6.1.1.4'

loop_
_geom_angle_atom_site_label_1
_geom_angle_atom_site_label_2
_geom_angle_atom_site_label_3
_geom_angle
_geom_angle_site_symmetry_1
_geom_angle_site_symmetry_3
C6 O3 Li1 129.72(17) . 3_566
C6 O3 Li1 141.13(17) . .
Li1 O3 Li1 87.68(16) 3_566 .
C6 O2 Li1 150.73(18) . 2_546
O1 N1 C2 118.41(19) . .
O1 N1 C1 120.90(18) . .
C2 N1 C1 120.69(18) . .
N1 C1 C3 120.3(2) . .
C4 C5 C3 118.2(2) . .
C4 C5 C6 120.69(19) . .
C3 C5 C6 121.12(19) . .
N1 C2 C4 120.6(2) . .
C2 C4 C5 120.1(2) . .
O2 C6 O3 125.44(19) . .
O2 C6 C5 117.31(18) . .
O3 C6 C5 117.24(18) . .
C1 C3 C5 120.1(2) . .
O2 Li1 O4 111.89(19) 2_556 .
O2 Li1 O3 118.34(19) 2_556 3_566
O4 Li1 O3 114.2(2) . 3_566
O2 Li1 O3 106.69(19) 2_556 .
O4 Li1 O3 111.32(19) . .
O3 Li1 O3 92.32(16) 3_566 .
O2 Li1 Li1 123.4(2) 2_556 3_566
O4 Li1 Li1 123.9(2) . 3_566
O3 Li1 Li1 46.20(11) 3_566 3_566
O3 Li1 Li1 46.12(12) . 3_566

loop_
_geom_bond_atom_site_label_1
_geom_bond_atom_site_label_2
_geom_bond_distance
_geom_bond_site_symmetry_2
O3 C6 1.265(3) .
O3 Li1 1.961(4) 3_566
O3 Li1 1.963(4) .
O4 Li1 1.933(4) .
O2 C6 1.243(3) .
O2 Li1 1.907(4) 2_546
O1 N1 1.330(2) .
N1 C2 1.347(3) .
N1 C1 1.357(3) .
C1 C3 1.373(3) .
C5 C4 1.390(3) .
C5 C3 1.393(3) .
C5 C6 1.514(3) .
C2 C4 1.372(3) .
Li1 O2 1.907(4) 2_556
Li1 O3 1.961(4) 3_566
Li1 Li1 2.718(7) 3_566
